data_4031497
loop_
_publ_author_name
'Small, R.W.H.'
'Banister, A.J.'
'Hauptman, Z.V.'

_publ_section_title
;
 Hexasulphur tetranitrogen dichloride, S6 N4 Cl2: Crystal growth and
 crystal structure
;
_journal_name_full
;
Journal of the Chemical Society. Dalton Transactions, Inorganic Chemistry 
(1972-)
;
_journal_page_first 1377
_journal_page_last 1381
_journal_volume 1984
_journal_year 1984
_chemical_formula_sum 'Cl2 N4 S6'
_chemical_name_systematic 'S6 N4 Cl2'
_space_group_IT_number 61
_symmetry_space_group_name_Hall '-P 2ac 2ab'
_symmetry_space_group_name_H-M 'P b c a'
_cell_angle_alpha 90
_cell_angle_beta 90
_cell_angle_gamma 90
_cell_formula_units_Z 4
_cell_length_a 7.88
_cell_length_b 14.46
_cell_length_c 8.19
_cell_volume 933.208
_citation_journal_id_ASTM JCDTBI
_cod_data_source_file Small_JCDTBI_1984_1019.cif
_cod_data_source_block Cl2N4S6
_cod_original_cell_volume 933.2079
_cod_database_code 4031497

loop_
_symmetry_equiv_pos_as_xyz
x,y,z
-x+1/2,-y,z+1/2
x+1/2,-y+1/2,-z
-x,y+1/2,-z+1/2
-x,-y,-z
x-1/2,y,-z-1/2
-x-1/2,y-1/2,z
x,-y-1/2,z-1/2

loop_
_atom_site_label
_atom_site_type_symbol
_atom_site_fract_x
_atom_site_fract_y
_atom_site_fract_z
_atom_site_occupancy
_atom_site_U_iso_or_equiv
N1 N-3 0.1104 0.3152 0.0284 1 0.0
S3 S+2 0.1739 0.4216 0.0193 1 0.0
Cl1 Cl-1 0.2695 0.6003 0.9022 1 0.0
N2 N-3 -0.0398 0.3554 0.7657 1 0.0
S1 S+2 -0.0136 0.2777 0.895 1 0.0
S2 S+2 0.0499 0.4564 0.7964 1 0.0
